data_4135212
loop_
_publ_author_name
'Li, Errui'
'Jie, Kecheng'
'Fang, Yu'
'Cai, Peiyu'
'Huang, Feihe'

_publ_section_title
;
 Transformation of Nonporous Adaptive Pillar[4]arene[1]quinone Crystals
 into Fluorescent Crystals via Multi-Step Solid-Vapor Postsynthetic
 Modification for Fluorescence Turn-on Sensing of Ethylenediamine.
;
_journal_name_full 'Journal of the American Chemical Society'
_journal_paper_doi 10.1021/jacs.0c07482
_journal_year 2020
_chemical_formula_moiety 'C51 H60 O10, C2 H3 N'
_chemical_formula_sum 'C53 H63 N O10'
_chemical_formula_weight 874.04
_space_group_crystal_system monoclinic
_space_group_IT_number 14
_space_group_name_Hall '-P 2yn'
_space_group_name_H-M_alt 'P 1 21/n 1'
_atom_sites_solution_hydrogens geom
_atom_sites_solution_primary direct
_audit_creation_date 2017-11-03
_audit_creation_method
;
Olex2 1.2
(compiled 2017.03.28 svn.r3405 for OlexSys, GUI svn.r5381)
;
_cell_angle_alpha 90
_cell_angle_beta 94.377(4)
_cell_angle_gamma 90
_cell_formula_units_Z 4
_cell_length_a 13.4820(6)
_cell_length_b 17.7729(7)
_cell_length_c 21.1215(10)
_cell_measurement_reflns_used 4893
_cell_measurement_temperature 170.6
_cell_measurement_theta_max 29.3388
_cell_measurement_theta_min 3.0246
_cell_volume 5046.3(4)
_computing_cell_refinement
;
CrysAlisPro, Agilent Technologies,
Version 1.171.35.11 (release 16-05-2011 CrysAlis171 .NET)
(compiled May 16 2011,17:55:39)
;
_computing_data_collection
;
CrysAlisPro, Agilent Technologies,
Version 1.171.35.11 (release 16-05-2011 CrysAlis171 .NET)
(compiled May 16 2011,17:55:39)
;
_computing_data_reduction
;
CrysAlisPro, Agilent Technologies,
Version 1.171.35.11 (release 16-05-2011 CrysAlis171 .NET)
(compiled May 16 2011,17:55:39)
;
_computing_molecular_graphics 'Olex2 (Dolomanov et al., 2009)'
_computing_publication_material 'Olex2 (Dolomanov et al., 2009)'
_computing_structure_refinement 'ShelXL (Sheldrick, 2015)'
_computing_structure_solution 'ShelXS (Sheldrick, 2008)'
_diffrn_ambient_temperature 170.6
_diffrn_detector_area_resol_mean 10.3592
_diffrn_measured_fraction_theta_full 0.997
_diffrn_measured_fraction_theta_max 0.997
_diffrn_measurement_details
;
#__ type_ start__ end____ width___ exp.time_
  1 omega  -53.00   38.00   1.0000   80.0000
omega____ theta____ kappa____ phi______ frames
    -       11.7808  -38.0000   30.0000 91

#__ type_ start__ end____ width___ exp.time_
  2 omega  -15.00   88.00   1.0000   80.0000
omega____ theta____ kappa____ phi______ frames
    -       11.7808   38.0000 -150.0000 103
;
_diffrn_measurement_device_type 'Xcalibur, Atlas, Gemini ultra'
_diffrn_measurement_method '\w scans'
_diffrn_orient_matrix_UB_11 -0.0226719000
_diffrn_orient_matrix_UB_12 0.0055754000
_diffrn_orient_matrix_UB_13 0.0288599000
_diffrn_orient_matrix_UB_21 -0.0164801000
_diffrn_orient_matrix_UB_22 0.0360848000
_diffrn_orient_matrix_UB_23 -0.0105768000
_diffrn_orient_matrix_UB_31 -0.0447091000
_diffrn_orient_matrix_UB_32 -0.0161288000
_diffrn_orient_matrix_UB_33 -0.0137443000
_diffrn_radiation_monochromator graphite
_diffrn_radiation_type MoK\a
_diffrn_radiation_wavelength 0.71073
_diffrn_reflns_av_R_equivalents 0.0578
_diffrn_reflns_av_unetI/netI 0.0823
_diffrn_reflns_Laue_measured_fraction_full 0.997
_diffrn_reflns_Laue_measured_fraction_max 0.997
_diffrn_reflns_limit_h_max 15
_diffrn_reflns_limit_h_min -16
_diffrn_reflns_limit_k_max 21
_diffrn_reflns_limit_k_min -19
_diffrn_reflns_limit_l_max 25
_diffrn_reflns_limit_l_min -16
_diffrn_reflns_number 21663
_diffrn_reflns_point_group_measured_fraction_full 0.997
_diffrn_reflns_point_group_measured_fraction_max 0.997
_diffrn_reflns_theta_full 25.242
_diffrn_reflns_theta_max 25.350
_diffrn_reflns_theta_min 3.031
_diffrn_source 'Enhance (Mo) X-ray Source'
_exptl_absorpt_coefficient_mu 0.079
_exptl_absorpt_correction_T_max 1.00000
_exptl_absorpt_correction_T_min 0.86522
_exptl_absorpt_correction_type multi-scan
_exptl_absorpt_process_details
;
CrysAlisPro, Agilent Technologies,
Version 1.171.35.11 (release 16-05-2011 CrysAlis171 .NET)
(compiled May 16 2011,17:55:39)
Empirical absorption correction using spherical harmonics,
 implemented in SCALE3 ABSPACK scaling algorithm.
;
_exptl_crystal_colour red
_exptl_crystal_colour_primary red
_exptl_crystal_density_diffrn 1.150
_exptl_crystal_description block
_exptl_crystal_F_000 1872
_exptl_crystal_size_max 0.28
_exptl_crystal_size_mid 0.16
_exptl_crystal_size_min 0.12
_refine_diff_density_max 0.230
_refine_diff_density_min -0.221
_refine_diff_density_rms 0.046
_refine_ls_extinction_method none
_refine_ls_goodness_of_fit_ref 1.018
_refine_ls_hydrogen_treatment constr
_refine_ls_matrix_type full
_refine_ls_number_parameters 586
_refine_ls_number_reflns 9217
_refine_ls_number_restraints 0
_refine_ls_restrained_S_all 1.018
_refine_ls_R_factor_all 0.1030
_refine_ls_R_factor_gt 0.0572
_refine_ls_shift/su_max 0.000
_refine_ls_shift/su_mean 0.000
_refine_ls_structure_factor_coef Fsqd
_refine_ls_weighting_details 'w=1/[\s^2^(Fo^2^)+(0.0613P)^2^] where P=(Fo^2^+2Fc^2^)/3'
_refine_ls_weighting_scheme calc
_refine_ls_wR_factor_gt 0.1270
_refine_ls_wR_factor_ref 0.1548
_reflns_Friedel_coverage 0.000
_reflns_number_gt 5688
_reflns_number_total 9217
_reflns_threshold_expression 'I > 2\s(I)'
_cod_data_source_file ja0c07482_si_002.cif
_cod_data_source_block 171102_ler_p5q_c6n2
_cod_original_cell_volume 5046.2(4)
_cod_database_code 4135212
_shelx_shelxl_version_number 2016/6
_chemical_oxdiff_formula 'c h n o'
_shelx_space_group_comment
;
The symmetry employed for this shelxl refinement is uniquely defined
by the following loop, which should always be used as a source of
symmetry information in preference to the above space-group names.
They are only intended as comments.
;
_shelx_estimated_absorpt_t_max 0.991
_shelx_estimated_absorpt_t_min 0.978
_reflns_odcompleteness_completeness 99.57
_reflns_odcompleteness_iscentric 1
_reflns_odcompleteness_theta 26.32
_olex2_refinement_description
;
1. Fixed Uiso
 At 1.2 times of:
  All C(H) groups, All C(H,H) groups
 At 1.5 times of:
  All C(H,H,H) groups
2.a Secondary CH2 refined with riding coordinates:
 C1(H1A,H1B), C8(H8A,H8B), C15(H15A,H15B), C17(H17A,H17B), C19(H19A,H19B),
 C26(H26A,H26B), C28(H28A,H28B), C30(H30A,H30B), C37(H37A,H37B), C39(H39A,H39B),
  C41(H41A,H41B), C48(H48A,H48B), C50(H50A,H50B)
2.b Aromatic/amide H refined with riding coordinates:
 C3(H3), C6(H6), C10(H10), C13(H13), C21(H21), C24(H24), C32(H32), C35(H35),
 C43(H43), C46(H46)
2.c Idealised Me refined as rotating group:
 C16(H16A,H16B,H16C), C18(H18A,H18B,H18C), C27(H27A,H27B,H27C), C29(H29A,H29B,
 H29C), C38(H38A,H38B,H38C), C40(H40A,H40B,H40C), C49(H49A,H49B,H49C), C51(H51A,
 H51B,H51C), C53(H53A,H53B,H53C)
;
_olex2_submission_special_instructions 'No special instructions were received'

loop_
_space_group_symop_operation_xyz
'x, y, z'
'-x+1/2, y+1/2, -z+1/2'
'-x, -y, -z'
'x-1/2, -y-1/2, z-1/2'

loop_
_atom_site_label
_atom_site_type_symbol
_atom_site_fract_x
_atom_site_fract_y
_atom_site_fract_z
_atom_site_U_iso_or_equiv
_atom_site_adp_type
_atom_site_occupancy
_atom_site_site_symmetry_order
_atom_site_calc_flag
_atom_site_refinement_flags_posn
_atom_site_refinement_flags_adp
_atom_site_refinement_flags_occupancy
_atom_site_disorder_assembly
_atom_site_disorder_group
O1 O 0.13299(12) 0.86449(9) -0.11618(8) 0.0442(4) Uani 1 1 d . . . . .
O2 O 0.34030(12) 0.61834(9) -0.15400(9) 0.0491(5) Uani 1 1 d . . . . .
O3 O 0.24538(12) 0.98454(10) 0.08669(8) 0.0494(5) Uani 1 1 d . . . . .
O4 O 0.52859(11) 0.86300(9) -0.05978(8) 0.0399(4) Uani 1 1 d . . . . .
O5 O 0.23844(11) 0.80505(8) 0.27431(8) 0.0397(4) Uani 1 1 d . . . . .
O6 O 0.59847(11) 0.87253(10) 0.17753(8) 0.0489(5) Uani 1 1 d . . . . .
O7 O 0.09449(10) 0.56148(8) 0.19632(7) 0.0354(4) Uani 1 1 d . . . . .
O8 O 0.50262(10) 0.60171(9) 0.22281(8) 0.0429(4) Uani 1 1 d . . . . .
O9 O 0.01838(11) 0.62359(8) -0.03341(8) 0.0360(4) Uani 1 1 d . . . . .
O10 O 0.33745(11) 0.43482(9) 0.02946(8) 0.0415(4) Uani 1 1 d . . . . .
C1 C 0.14006(17) 0.59194(12) -0.12950(11) 0.0334(6) Uani 1 1 d . . . . .
H1A H 0.170263 0.559542 -0.160954 0.040 Uiso 1 1 calc R . . . .
H1B H 0.067723 0.595258 -0.141375 0.040 Uiso 1 1 calc R . . . .
C2 C 0.18559(16) 0.66942(12) -0.13006(10) 0.0293(5) Uani 1 1 d . . . . .
C3 C 0.13601(16) 0.73262(12) -0.12054(10) 0.0310(5) Uani 1 1 d . . . . .
H3 H 0.067389 0.729275 -0.113505 0.037 Uiso 1 1 calc R . . . .
C4 C 0.18253(16) 0.80727(13) -0.12043(11) 0.0323(5) Uani 1 1 d . . . . .
C5 C 0.29181(16) 0.81206(12) -0.12697(10) 0.0311(5) Uani 1 1 d . . . . .
C6 C 0.34133(16) 0.74849(13) -0.13701(11) 0.0351(6) Uani 1 1 d . . . . .
H6 H 0.410709 0.751413 -0.141833 0.042 Uiso 1 1 calc R . . . .
C7 C 0.29280(17) 0.67388(13) -0.14092(11) 0.0335(6) Uani 1 1 d . . . . .
C8 C 0.34071(17) 0.88802(12) -0.12037(11) 0.0356(6) Uani 1 1 d . . . . .
H8A H 0.295419 0.926699 -0.140106 0.043 Uiso 1 1 calc R . . . .
H8B H 0.402275 0.887994 -0.143095 0.043 Uiso 1 1 calc R . . . .
C9 C 0.36600(17) 0.90765(12) -0.05116(11) 0.0330(6) Uani 1 1 d . . . . .
C10 C 0.29363(18) 0.93787(12) -0.01495(12) 0.0386(6) Uani 1 1 d . . . . .
H10 H 0.228393 0.946014 -0.034001 0.046 Uiso 1 1 calc R . . . .
C11 C 0.31516(17) 0.95633(12) 0.04858(12) 0.0368(6) Uani 1 1 d . . . . .
C12 C 0.41126(17) 0.94757(11) 0.07636(11) 0.0332(6) Uani 1 1 d . . . . .
C13 C 0.48251(17) 0.91617(11) 0.04049(11) 0.0332(6) Uani 1 1 d . . . . .
H13 H 0.548104 0.908901 0.059271 0.040 Uiso 1 1 calc R . . . .
C14 C 0.46023(16) 0.89506(12) -0.02232(11) 0.0324(5) Uani 1 1 d . . . . .
C15 C 0.14424(19) 0.98931(16) 0.06105(14) 0.0578(8) Uani 1 1 d . . . . .
H15A H 0.121794 0.939970 0.043544 0.069 Uiso 1 1 calc R . . . .
H15B H 0.138008 1.026956 0.026433 0.069 Uiso 1 1 calc R . . . .
C16 C 0.0819(2) 1.0122(2) 0.11381(16) 0.0800(11) Uani 1 1 d . . . . .
H16A H 0.012325 1.017201 0.097189 0.120 Uiso 1 1 calc GR . . . .
H16B H 0.105710 1.060459 0.131461 0.120 Uiso 1 1 calc GR . . . .
H16C H 0.086933 0.973773 0.147200 0.120 Uiso 1 1 calc GR . . . .
C17 C 0.62761(16) 0.85241(13) -0.03197(12) 0.0390(6) Uani 1 1 d . . . . .
H17A H 0.628141 0.814261 0.002203 0.047 Uiso 1 1 calc R . . . .
H17B H 0.653871 0.900224 -0.013404 0.047 Uiso 1 1 calc R . . . .
C18 C 0.69067(19) 0.82653(15) -0.08334(13) 0.0522(7) Uani 1 1 d . . . . .
H18A H 0.687083 0.863537 -0.117834 0.078 Uiso 1 1 calc GR . . . .
H18B H 0.666276 0.777830 -0.099763 0.078 Uiso 1 1 calc GR . . . .
H18C H 0.759826 0.821337 -0.065954 0.078 Uiso 1 1 calc GR . . . .
C19 C 0.43893(18) 0.97000(12) 0.14493(11) 0.0389(6) Uani 1 1 d . . . . .
H19A H 0.394116 1.010553 0.157551 0.047 Uiso 1 1 calc R . . . .
H19B H 0.507978 0.989345 0.149128 0.047 Uiso 1 1 calc R . . . .
C20 C 0.43011(17) 0.90224(12) 0.18822(11) 0.0337(6) Uani 1 1 d . . . . .
C21 C 0.33988(17) 0.88682(12) 0.21259(11) 0.0348(6) Uani 1 1 d . . . . .
H21 H 0.286223 0.921113 0.205062 0.042 Uiso 1 1 calc R . . . .
C22 C 0.32621(16) 0.82198(12) 0.24795(11) 0.0308(5) Uani 1 1 d . . . . .
C23 C 0.40400(16) 0.77084(12) 0.25904(11) 0.0303(5) Uani 1 1 d . . . . .
C24 C 0.49468(16) 0.78726(13) 0.23520(11) 0.0333(6) Uani 1 1 d . . . . .
H24 H 0.548435 0.753007 0.242489 0.040 Uiso 1 1 calc R . . . .
C25 C 0.50860(16) 0.85256(13) 0.20097(11) 0.0351(6) Uani 1 1 d . . . . .
C26 C 0.15145(16) 0.84699(14) 0.25209(13) 0.0422(6) Uani 1 1 d . . . . .
H26A H 0.134592 0.836932 0.206430 0.051 Uiso 1 1 calc R . . . .
H26B H 0.163641 0.901599 0.257692 0.051 Uiso 1 1 calc R . . . .
C27 C 0.06744(18) 0.82235(14) 0.29046(14) 0.0529(7) Uani 1 1 d . . . . .
H27A H 0.006812 0.849880 0.276222 0.079 Uiso 1 1 calc GR . . . .
H27B H 0.084737 0.832907 0.335491 0.079 Uiso 1 1 calc GR . . . .
H27C H 0.056142 0.768240 0.284614 0.079 Uiso 1 1 calc GR . . . .
C28 C 0.67787(18) 0.82053(18) 0.18302(15) 0.0613(8) Uani 1 1 d . . . . .
H28A H 0.659399 0.773937 0.159288 0.074 Uiso 1 1 calc R . . . .
H28B H 0.694187 0.807297 0.228147 0.074 Uiso 1 1 calc R . . . .
C29 C 0.7665(2) 0.8577(2) 0.15568(18) 0.0890(12) Uani 1 1 d . . . . .
H29A H 0.749099 0.871297 0.111270 0.133 Uiso 1 1 calc GR . . . .
H29B H 0.822781 0.822574 0.157997 0.133 Uiso 1 1 calc GR . . . .
H29C H 0.785001 0.903071 0.180129 0.133 Uiso 1 1 calc GR . . . .
C30 C 0.38949(16) 0.69777(12) 0.29371(11) 0.0320(5) Uani 1 1 d . . . . .
H30A H 0.346094 0.706709 0.328714 0.038 Uiso 1 1 calc R . . . .
H30B H 0.454647 0.679733 0.312590 0.038 Uiso 1 1 calc R . . . .
C31 C 0.34299(15) 0.63754(11) 0.24969(10) 0.0277(5) Uani 1 1 d . . . . .
C32 C 0.24074(16) 0.62840(12) 0.24293(11) 0.0301(5) Uani 1 1 d . . . . .
H32 H 0.200004 0.660730 0.265660 0.036 Uiso 1 1 calc R . . . .
C33 C 0.19587(15) 0.57298(12) 0.20362(10) 0.0289(5) Uani 1 1 d . . . . .
C34 C 0.25474(15) 0.52513(11) 0.17003(10) 0.0278(5) Uani 1 1 d . . . . .
C35 C 0.35669(16) 0.53482(11) 0.17641(11) 0.0305(5) Uani 1 1 d . . . . .
H35 H 0.397522 0.502704 0.153554 0.037 Uiso 1 1 calc R . . . .
C36 C 0.40144(15) 0.59061(12) 0.21558(11) 0.0297(5) Uani 1 1 d . . . . .
C37 C 0.03285(16) 0.61776(13) 0.22175(12) 0.0385(6) Uani 1 1 d . . . . .
H37A H 0.045430 0.667350 0.202564 0.046 Uiso 1 1 calc R . . . .
H37B H 0.047220 0.621648 0.268300 0.046 Uiso 1 1 calc R . . . .
C38 C -0.07351(17) 0.59446(16) 0.20625(14) 0.0535(7) Uani 1 1 d . . . . .
H38A H -0.086001 0.588719 0.160185 0.080 Uiso 1 1 calc GR . . . .
H38B H -0.117987 0.633012 0.221375 0.080 Uiso 1 1 calc GR . . . .
H38C H -0.085830 0.546457 0.227098 0.080 Uiso 1 1 calc GR . . . .
C39 C 0.56524(17) 0.54292(15) 0.20636(15) 0.0573(8) Uani 1 1 d . . . . .
H39A H 0.555229 0.532509 0.160270 0.069 Uiso 1 1 calc R . . . .
H39B H 0.549824 0.496574 0.229687 0.069 Uiso 1 1 calc R . . . .
C40 C 0.67025(17) 0.56624(17) 0.22329(16) 0.0673(9) Uani 1 1 d . . . . .
H40A H 0.684374 0.612709 0.200672 0.101 Uiso 1 1 calc GR . . . .
H40B H 0.715376 0.526428 0.211152 0.101 Uiso 1 1 calc GR . . . .
H40C H 0.679964 0.574905 0.269167 0.101 Uiso 1 1 calc GR . . . .
C41 C 0.20891(16) 0.46560(11) 0.12520(11) 0.0303(5) Uani 1 1 d . . . . .
H41A H 0.253530 0.421352 0.125386 0.036 Uiso 1 1 calc R . . . .
H41B H 0.144589 0.449051 0.140155 0.036 Uiso 1 1 calc R . . . .
C42 C 0.19222(15) 0.49590(11) 0.05809(10) 0.0284(5) Uani 1 1 d . . . . .
C43 C 0.11211(15) 0.54333(11) 0.04324(11) 0.0296(5) Uani 1 1 d . . . . .
H43 H 0.067631 0.554349 0.074778 0.036 Uiso 1 1 calc R . . . .
C44 C 0.09549(15) 0.57505(12) -0.01669(11) 0.0300(5) Uani 1 1 d . . . . .
C45 C 0.15759(16) 0.55773(11) -0.06380(11) 0.0301(5) Uani 1 1 d . . . . .
C46 C 0.23891(16) 0.51046(12) -0.04910(11) 0.0326(5) Uani 1 1 d . . . . .
H46 H 0.282242 0.498459 -0.081060 0.039 Uiso 1 1 calc R . . . .
C47 C 0.25753(15) 0.48060(12) 0.01168(11) 0.0305(5) Uani 1 1 d . . . . .
C48 C -0.04457(16) 0.64483(13) 0.01520(12) 0.0380(6) Uani 1 1 d . . . . .
H48A H -0.004562 0.666982 0.051807 0.046 Uiso 1 1 calc R . . . .
H48B H -0.080344 0.600350 0.030121 0.046 Uiso 1 1 calc R . . . .
C49 C -0.11759(19) 0.70202(15) -0.01373(14) 0.0559(8) Uani 1 1 d . . . . .
H49A H -0.154796 0.680016 -0.050888 0.084 Uiso 1 1 calc GR . . . .
H49B H -0.081379 0.746543 -0.026728 0.084 Uiso 1 1 calc GR . . . .
H49C H -0.163938 0.716573 0.017664 0.084 Uiso 1 1 calc GR . . . .
C50 C 0.40108(19) 0.41339(16) -0.01765(14) 0.0546(7) Uani 1 1 d . . . . .
H50A H 0.431258 0.458486 -0.035882 0.065 Uiso 1 1 calc R . . . .
H50B H 0.363021 0.385920 -0.052306 0.065 Uiso 1 1 calc R . . . .
C51 C 0.4814(2) 0.36322(19) 0.01360(17) 0.0794(10) Uani 1 1 d . . . . .
H51A H 0.525978 0.346695 -0.018192 0.119 Uiso 1 1 calc GR . . . .
H51B H 0.450634 0.319199 0.032045 0.119 Uiso 1 1 calc GR . . . .
H51C H 0.519487 0.391309 0.047176 0.119 Uiso 1 1 calc GR . . . .
N1 N 0.1180(3) 0.7814(2) 0.0845(2) 0.1350(17) Uani 1 1 d . . . . .
C52 C 0.1971(3) 0.7604(2) 0.0825(2) 0.0840(11) Uani 1 1 d . . . . .
C53 C 0.2964(3) 0.7332(2) 0.08141(19) 0.0900(11) Uani 1 1 d . . . . .
H53A H 0.321958 0.745241 0.040408 0.135 Uiso 1 1 calc GR . . . .
H53B H 0.297036 0.678499 0.087518 0.135 Uiso 1 1 calc GR . . . .
H53C H 0.338477 0.757027 0.115590 0.135 Uiso 1 1 calc GR . . . .

loop_
_atom_site_aniso_label
_atom_site_aniso_U_11
_atom_site_aniso_U_22
_atom_site_aniso_U_33
_atom_site_aniso_U_23
_atom_site_aniso_U_13
_atom_site_aniso_U_12
O1 0.0440(10) 0.0358(9) 0.0522(12) 0.0013(8) -0.0011(8) 0.0058(8)
O2 0.0513(11) 0.0371(10) 0.0611(13) -0.0067(9) 0.0183(9) 0.0016(9)
O3 0.0468(10) 0.0559(11) 0.0460(12) -0.0170(9) 0.0057(9) 0.0029(9)
O4 0.0406(9) 0.0492(10) 0.0297(10) -0.0040(8) 0.0020(7) 0.0016(8)
O5 0.0372(9) 0.0344(9) 0.0491(11) 0.0004(8) 0.0142(8) 0.0016(8)
O6 0.0336(9) 0.0650(12) 0.0485(12) 0.0086(9) 0.0057(8) -0.0085(9)
O7 0.0286(8) 0.0374(9) 0.0399(10) -0.0101(8) 0.0017(7) -0.0033(7)
O8 0.0272(9) 0.0420(9) 0.0588(12) -0.0118(8) -0.0008(8) 0.0008(8)
O9 0.0347(9) 0.0356(9) 0.0373(10) 0.0060(7) -0.0005(7) 0.0048(7)
O10 0.0399(9) 0.0456(10) 0.0390(11) 0.0029(8) 0.0037(8) 0.0147(8)
C1 0.0380(13) 0.0331(12) 0.0284(14) -0.0004(10) -0.0022(10) -0.0049(11)
C2 0.0378(13) 0.0313(12) 0.0183(12) 0.0021(9) -0.0002(10) 0.0004(11)
C3 0.0286(12) 0.0397(13) 0.0244(13) 0.0055(10) -0.0007(9) -0.0031(11)
C4 0.0371(13) 0.0326(13) 0.0266(14) 0.0036(10) -0.0007(10) 0.0032(12)
C5 0.0381(13) 0.0329(13) 0.0222(13) 0.0014(10) 0.0005(10) -0.0046(11)
C6 0.0320(12) 0.0393(14) 0.0340(15) -0.0026(11) 0.0035(10) -0.0039(11)
C7 0.0388(13) 0.0331(13) 0.0291(14) -0.0004(11) 0.0064(11) 0.0022(12)
C8 0.0415(13) 0.0338(13) 0.0311(15) 0.0031(11) 0.0005(11) -0.0072(11)
C9 0.0427(14) 0.0260(12) 0.0305(14) 0.0001(10) 0.0035(11) -0.0048(11)
C10 0.0420(14) 0.0329(13) 0.0403(16) -0.0021(11) -0.0005(12) -0.0030(11)
C11 0.0430(14) 0.0303(12) 0.0382(16) -0.0051(11) 0.0092(12) -0.0025(11)
C12 0.0441(14) 0.0258(12) 0.0304(14) 0.0005(10) 0.0074(11) -0.0086(11)
C13 0.0409(13) 0.0266(12) 0.0320(15) 0.0031(10) 0.0016(11) -0.0047(11)
C14 0.0382(13) 0.0287(12) 0.0310(14) 0.0031(10) 0.0066(11) -0.0041(11)
C15 0.0493(16) 0.0606(18) 0.063(2) -0.0215(15) 0.0045(14) 0.0107(14)
C16 0.061(2) 0.102(3) 0.079(3) -0.034(2) 0.0108(18) 0.0204(19)
C17 0.0431(14) 0.0376(13) 0.0359(15) 0.0046(11) 0.0007(11) 0.0057(12)
C18 0.0535(16) 0.0585(17) 0.0444(18) 0.0036(14) 0.0032(13) 0.0148(14)
C19 0.0517(15) 0.0320(13) 0.0329(15) -0.0042(11) 0.0026(11) -0.0114(12)
C20 0.0424(14) 0.0317(12) 0.0267(14) -0.0067(10) 0.0002(11) -0.0075(12)
C21 0.0433(14) 0.0269(12) 0.0344(15) -0.0074(10) 0.0048(11) 0.0009(11)
C22 0.0332(13) 0.0290(12) 0.0307(14) -0.0086(10) 0.0063(10) -0.0065(11)
C23 0.0337(13) 0.0315(12) 0.0255(13) -0.0064(10) 0.0003(10) -0.0061(11)
C24 0.0317(13) 0.0396(13) 0.0280(14) -0.0042(11) -0.0020(10) -0.0008(11)
C25 0.0343(13) 0.0460(14) 0.0252(14) -0.0042(11) 0.0033(10) -0.0118(12)
C26 0.0400(14) 0.0404(14) 0.0470(17) -0.0055(12) 0.0095(12) 0.0043(12)
C27 0.0453(15) 0.0450(15) 0.071(2) -0.0070(14) 0.0221(14) 0.0013(13)
C28 0.0357(15) 0.096(2) 0.0528(19) 0.0098(17) 0.0096(13) 0.0021(16)
C29 0.0455(18) 0.134(3) 0.090(3) 0.023(2) 0.0164(17) -0.011(2)
C30 0.0319(12) 0.0346(12) 0.0290(14) -0.0030(10) -0.0008(10) -0.0038(10)
C31 0.0336(12) 0.0243(11) 0.0248(13) 0.0025(10) -0.0006(10) -0.0009(10)
C32 0.0344(12) 0.0288(12) 0.0271(13) -0.0007(10) 0.0029(10) 0.0002(10)
C33 0.0279(12) 0.0302(12) 0.0282(14) 0.0012(10) -0.0014(10) -0.0015(10)
C34 0.0301(12) 0.0247(11) 0.0279(13) 0.0035(10) -0.0027(10) -0.0016(10)
C35 0.0352(13) 0.0256(11) 0.0302(14) -0.0003(10) -0.0011(10) 0.0033(10)
C36 0.0264(12) 0.0292(12) 0.0328(14) 0.0031(10) -0.0031(10) -0.0001(10)
C37 0.0338(13) 0.0427(14) 0.0393(16) -0.0058(12) 0.0055(11) -0.0023(12)
C38 0.0345(14) 0.0701(18) 0.056(2) -0.0173(15) 0.0038(12) -0.0034(13)
C39 0.0341(14) 0.0614(18) 0.077(2) -0.0206(16) 0.0080(13) 0.0049(14)
C40 0.0316(14) 0.087(2) 0.082(2) -0.0396(19) 0.0015(14) 0.0068(15)
C41 0.0354(13) 0.0236(11) 0.0310(14) 0.0010(10) -0.0031(10) 0.0000(10)
C42 0.0310(12) 0.0248(11) 0.0285(14) -0.0022(10) -0.0038(10) -0.0046(10)
C43 0.0304(12) 0.0274(12) 0.0306(14) -0.0017(10) 0.0000(10) -0.0007(10)
C44 0.0266(12) 0.0262(11) 0.0364(15) 0.0021(10) -0.0019(10) -0.0024(10)
C45 0.0350(13) 0.0243(11) 0.0303(14) 0.0001(10) -0.0013(10) -0.0068(10)
C46 0.0345(13) 0.0310(12) 0.0325(15) -0.0038(11) 0.0050(10) -0.0028(11)
C47 0.0286(12) 0.0277(12) 0.0348(15) 0.0004(10) -0.0001(10) 0.0017(10)
C48 0.0329(13) 0.0364(13) 0.0443(16) -0.0011(12) 0.0006(11) 0.0028(11)
C49 0.0516(16) 0.0510(16) 0.064(2) -0.0018(14) 0.0010(14) 0.0169(14)
C50 0.0512(16) 0.0607(18) 0.0530(19) 0.0049(14) 0.0114(14) 0.0192(14)
C51 0.069(2) 0.094(2) 0.078(3) 0.020(2) 0.0226(18) 0.0413(19)
N1 0.086(2) 0.113(3) 0.204(5) -0.075(3) -0.006(3) -0.010(2)
C52 0.085(3) 0.069(2) 0.098(3) -0.031(2) 0.007(2) -0.012(2)
C53 0.087(3) 0.099(3) 0.086(3) -0.005(2) 0.016(2) 0.008(2)

loop_
_atom_type_symbol
_atom_type_description
_atom_type_scat_dispersion_real
_atom_type_scat_dispersion_imag
_atom_type_scat_source
C C 0.0033 0.0016 'International Tables Vol C Tables 4.2.6.8 and 6.1.1.4'
H H 0.0000 0.0000 'International Tables Vol C Tables 4.2.6.8 and 6.1.1.4'
N N 0.0061 0.0033 'International Tables Vol C Tables 4.2.6.8 and 6.1.1.4'
O O 0.0106 0.0060 'International Tables Vol C Tables 4.2.6.8 and 6.1.1.4'

loop_
_geom_angle_atom_site_label_1
_geom_angle_atom_site_label_2
_geom_angle_atom_site_label_3
_geom_angle
_geom_angle_site_symmetry_1
_geom_angle_site_symmetry_3
_geom_angle_publ_flag
C11 O3 C15 118.28(19) . . ?
C14 O4 C17 117.49(18) . . ?
C22 O5 C26 117.31(18) . . ?
C25 O6 C28 118.7(2) . . ?
C33 O7 C37 116.97(16) . . ?
C36 O8 C39 118.43(17) . . ?
C44 O9 C48 117.31(17) . . ?
C47 O10 C50 118.06(19) . . ?
H1A C1 H1B 108.2 . . ?
C2 C1 H1A 109.7 . . ?
C2 C1 H1B 109.7 . . ?
C2 C1 C45 109.76(17) . . ?
C45 C1 H1A 109.7 . . ?
C45 C1 H1B 109.7 . . ?
C3 C2 C1 124.1(2) . . ?
C3 C2 C7 119.03(19) . . ?
C7 C2 C1 116.88(19) . . ?
C2 C3 H3 118.5 . . ?
C2 C3 C4 123.0(2) . . ?
C4 C3 H3 118.5 . . ?
O1 C4 C3 121.1(2) . . ?
O1 C4 C5 120.5(2) . . ?
C3 C4 C5 118.4(2) . . ?
C4 C5 C8 118.1(2) . . ?
C6 C5 C4 118.3(2) . . ?
C6 C5 C8 123.5(2) . . ?
C5 C6 H6 118.6 . . ?
C5 C6 C7 122.9(2) . . ?
C7 C6 H6 118.6 . . ?
O2 C7 C2 121.8(2) . . ?
O2 C7 C6 120.1(2) . . ?
C6 C7 C2 118.2(2) . . ?
C5 C8 H8A 109.4 . . ?
C5 C8 H8B 109.4 . . ?
C5 C8 C9 111.13(19) . . ?
H8A C8 H8B 108.0 . . ?
C9 C8 H8A 109.4 . . ?
C9 C8 H8B 109.4 . . ?
C10 C9 C8 120.2(2) . . ?
C14 C9 C8 121.2(2) . . ?
C14 C9 C10 118.6(2) . . ?
C9 C10 H10 119.4 . . ?
C11 C10 C9 121.2(2) . . ?
C11 C10 H10 119.4 . . ?
O3 C11 C10 123.2(2) . . ?
O3 C11 C12 116.8(2) . . ?
C12 C11 C10 120.0(2) . . ?
C11 C12 C19 121.7(2) . . ?
C13 C12 C11 118.5(2) . . ?
C13 C12 C19 119.8(2) . . ?
C12 C13 H13 119.2 . . ?
C12 C13 C14 121.5(2) . . ?
C14 C13 H13 119.2 . . ?
O4 C14 C9 116.4(2) . . ?
O4 C14 C13 123.6(2) . . ?
C9 C14 C13 120.0(2) . . ?
O3 C15 H15A 110.1 . . ?
O3 C15 H15B 110.1 . . ?
O3 C15 C16 107.8(2) . . ?
H15A C15 H15B 108.5 . . ?
C16 C15 H15A 110.1 . . ?
C16 C15 H15B 110.1 . . ?
C15 C16 H16A 109.5 . . ?
C15 C16 H16B 109.5 . . ?
C15 C16 H16C 109.5 . . ?
H16A C16 H16B 109.5 . . ?
H16A C16 H16C 109.5 . . ?
H16B C16 H16C 109.5 . . ?
O4 C17 H17A 110.1 . . ?
O4 C17 H17B 110.1 . . ?
O4 C17 C18 107.8(2) . . ?
H17A C17 H17B 108.5 . . ?
C18 C17 H17A 110.1 . . ?
C18 C17 H17B 110.1 . . ?
C17 C18 H18A 109.5 . . ?
C17 C18 H18B 109.5 . . ?
C17 C18 H18C 109.5 . . ?
H18A C18 H18B 109.5 . . ?
H18A C18 H18C 109.5 . . ?
H18B C18 H18C 109.5 . . ?
C12 C19 H19A 109.7 . . ?
C12 C19 H19B 109.7 . . ?
C12 C19 C20 109.87(17) . . ?
H19A C19 H19B 108.2 . . ?
C20 C19 H19A 109.7 . . ?
C20 C19 H19B 109.7 . . ?
C21 C20 C19 119.4(2) . . ?
C21 C20 C25 118.7(2) . . ?
C25 C20 C19 121.7(2) . . ?
C20 C21 H21 119.4 . . ?
C20 C21 C22 121.3(2) . . ?
C22 C21 H21 119.4 . . ?
O5 C22 C21 123.3(2) . . ?
O5 C22 C23 116.60(19) . . ?
C21 C22 C23 120.0(2) . . ?
C22 C23 C30 121.21(19) . . ?
C24 C23 C22 118.3(2) . . ?
C24 C23 C30 120.4(2) . . ?
C23 C24 H24 119.2 . . ?
C25 C24 C23 121.5(2) . . ?
C25 C24 H24 119.2 . . ?
C20 C25 O6 116.2(2) . . ?
C24 C25 O6 123.7(2) . . ?
C24 C25 C20 120.1(2) . . ?
O5 C26 H26A 110.2 . . ?
O5 C26 H26B 110.2 . . ?
O5 C26 C27 107.6(2) . . ?
H26A C26 H26B 108.5 . . ?
C27 C26 H26A 110.2 . . ?
C27 C26 H26B 110.2 . . ?
C26 C27 H27A 109.5 . . ?
C26 C27 H27B 109.5 . . ?
C26 C27 H27C 109.5 . . ?
H27A C27 H27B 109.5 . . ?
H27A C27 H27C 109.5 . . ?
H27B C27 H27C 109.5 . . ?
O6 C28 H28A 110.2 . . ?
O6 C28 H28B 110.2 . . ?
O6 C28 C29 107.4(2) . . ?
H28A C28 H28B 108.5 . . ?
C29 C28 H28A 110.2 . . ?
C29 C28 H28B 110.2 . . ?
C28 C29 H29A 109.5 . . ?
C28 C29 H29B 109.5 . . ?
C28 C29 H29C 109.5 . . ?
H29A C29 H29B 109.5 . . ?
H29A C29 H29C 109.5 . . ?
H29B C29 H29C 109.5 . . ?
C23 C30 H30A 109.3 . . ?
C23 C30 H30B 109.3 . . ?
C23 C30 C31 111.78(18) . . ?
H30A C30 H30B 107.9 . . ?
C31 C30 H30A 109.3 . . ?
C31 C30 H30B 109.3 . . ?
C32 C31 C30 120.4(2) . . ?
C32 C31 C36 118.48(19) . . ?
C36 C31 C30 121.12(19) . . ?
C31 C32 H32 119.1 . . ?
C31 C32 C33 121.8(2) . . ?
C33 C32 H32 119.1 . . ?
O7 C33 C32 123.50(19) . . ?
O7 C33 C34 116.79(18) . . ?
C34 C33 C32 119.71(19) . . ?
C33 C34 C41 121.46(18) . . ?
C35 C34 C33 118.37(19) . . ?
C35 C34 C41 120.1(2) . . ?
C34 C35 H35 119.1 . . ?
C34 C35 C36 121.8(2) . . ?
C36 C35 H35 119.1 . . ?
O8 C36 C31 117.03(18) . . ?
O8 C36 C35 123.2(2) . . ?
C31 C36 C35 119.82(19) . . ?
O7 C37 H37A 110.3 . . ?
O7 C37 H37B 110.3 . . ?
O7 C37 C38 107.28(18) . . ?
H37A C37 H37B 108.5 . . ?
C38 C37 H37A 110.3 . . ?
C38 C37 H37B 110.3 . . ?
C37 C38 H38A 109.5 . . ?
C37 C38 H38B 109.5 . . ?
C37 C38 H38C 109.5 . . ?
H38A C38 H38B 109.5 . . ?
H38A C38 H38C 109.5 . . ?
H38B C38 H38C 109.5 . . ?
O8 C39 H39A 110.1 . . ?
O8 C39 H39B 110.1 . . ?
O8 C39 C40 108.1(2) . . ?
H39A C39 H39B 108.4 . . ?
C40 C39 H39A 110.1 . . ?
C40 C39 H39B 110.1 . . ?
C39 C40 H40A 109.5 . . ?
C39 C40 H40B 109.5 . . ?
C39 C40 H40C 109.5 . . ?
H40A C40 H40B 109.5 . . ?
H40A C40 H40C 109.5 . . ?
H40B C40 H40C 109.5 . . ?
C34 C41 H41A 109.4 . . ?
C34 C41 H41B 109.4 . . ?
H41A C41 H41B 108.0 . . ?
C42 C41 C34 111.06(17) . . ?
C42 C41 H41A 109.4 . . ?
C42 C41 H41B 109.4 . . ?
C43 C42 C41 119.0(2) . . ?
C43 C42 C47 118.8(2) . . ?
C47 C42 C41 122.10(19) . . ?
C42 C43 H43 119.3 . . ?
C42 C43 C44 121.4(2) . . ?
C44 C43 H43 119.3 . . ?
O9 C44 C43 123.7(2) . . ?
O9 C44 C45 116.2(2) . . ?
C45 C44 C43 120.1(2) . . ?
C44 C45 C1 120.5(2) . . ?
C44 C45 C46 118.8(2) . . ?
C46 C45 C1 120.6(2) . . ?
C45 C46 H46 119.4 . . ?
C47 C46 C45 121.1(2) . . ?
C47 C46 H46 119.5 . . ?
O10 C47 C42 116.5(2) . . ?
O10 C47 C46 123.9(2) . . ?
C42 C47 C46 119.6(2) . . ?
O9 C48 H48A 110.3 . . ?
O9 C48 H48B 110.3 . . ?
O9 C48 C49 106.9(2) . . ?
H48A C48 H48B 108.6 . . ?
C49 C48 H48A 110.3 . . ?
C49 C48 H48B 110.3 . . ?
C48 C49 H49A 109.5 . . ?
C48 C49 H49B 109.5 . . ?
C48 C49 H49C 109.5 . . ?
H49A C49 H49B 109.5 . . ?
H49A C49 H49C 109.5 . . ?
H49B C49 H49C 109.5 . . ?
O10 C50 H50A 110.2 . . ?
O10 C50 H50B 110.2 . . ?
O10 C50 C51 107.7(2) . . ?
H50A C50 H50B 108.5 . . ?
C51 C50 H50A 110.2 . . ?
C51 C50 H50B 110.2 . . ?
C50 C51 H51A 109.5 . . ?
C50 C51 H51B 109.5 . . ?
C50 C51 H51C 109.5 . . ?
H51A C51 H51B 109.5 . . ?
H51A C51 H51C 109.5 . . ?
H51B C51 H51C 109.5 . . ?
N1 C52 C53 178.6(5) . . ?
C52 C53 H53A 109.5 . . ?
C52 C53 H53B 109.5 . . ?
C52 C53 H53C 109.5 . . ?
H53A C53 H53B 109.5 . . ?
H53A C53 H53C 109.5 . . ?
H53B C53 H53C 109.5 . . ?

loop_
_geom_bond_atom_site_label_1
_geom_bond_atom_site_label_2
_geom_bond_distance
_geom_bond_site_symmetry_2
_geom_bond_publ_flag
O1 C4 1.224(3) . ?
O2 C7 1.220(3) . ?
O3 C11 1.378(3) . ?
O3 C15 1.431(3) . ?
O4 C14 1.383(3) . ?
O4 C17 1.429(3) . ?
O5 C22 1.379(3) . ?
O5 C26 1.438(3) . ?
O6 C25 1.390(3) . ?
O6 C28 1.412(3) . ?
O7 C33 1.379(2) . ?
O7 C37 1.431(3) . ?
O8 C36 1.375(2) . ?
O8 C39 1.404(3) . ?
O9 C44 1.376(2) . ?
O9 C48 1.432(3) . ?
O10 C47 1.379(2) . ?
O10 C50 1.415(3) . ?
C1 H1A 0.9900 . ?
C1 H1B 0.9900 . ?
C1 C2 1.508(3) . ?
C1 C45 1.517(3) . ?
C2 C3 1.330(3) . ?
C2 C7 1.483(3) . ?
C3 H3 0.9500 . ?
C3 C4 1.467(3) . ?
C4 C5 1.493(3) . ?
C5 C6 1.337(3) . ?
C5 C8 1.504(3) . ?
C6 H6 0.9500 . ?
C6 C7 1.478(3) . ?
C8 H8A 0.9900 . ?
C8 H8B 0.9900 . ?
C8 C9 1.516(3) . ?
C9 C10 1.393(3) . ?
C9 C14 1.384(3) . ?
C10 H10 0.9500 . ?
C10 C11 1.390(3) . ?
C11 C12 1.390(3) . ?
C12 C13 1.385(3) . ?
C12 C19 1.521(3) . ?
C13 H13 0.9500 . ?
C13 C14 1.389(3) . ?
C15 H15A 0.9900 . ?
C15 H15B 0.9900 . ?
C15 C16 1.502(4) . ?
C16 H16A 0.9800 . ?
C16 H16B 0.9800 . ?
C16 H16C 0.9800 . ?
C17 H17A 0.9900 . ?
C17 H17B 0.9900 . ?
C17 C18 1.501(3) . ?
C18 H18A 0.9800 . ?
C18 H18B 0.9800 . ?
C18 H18C 0.9800 . ?
C19 H19A 0.9900 . ?
C19 H19B 0.9900 . ?
C19 C20 1.522(3) . ?
C20 C21 1.384(3) . ?
C20 C25 1.389(3) . ?
C21 H21 0.9500 . ?
C21 C22 1.393(3) . ?
C22 C23 1.394(3) . ?
C23 C24 1.388(3) . ?
C23 C30 1.511(3) . ?
C24 H24 0.9500 . ?
C24 C25 1.388(3) . ?
C26 H26A 0.9900 . ?
C26 H26B 0.9900 . ?
C26 C27 1.507(3) . ?
C27 H27A 0.9800 . ?
C27 H27B 0.9800 . ?
C27 H27C 0.9800 . ?
C28 H28A 0.9900 . ?
C28 H28B 0.9900 . ?
C28 C29 1.518(4) . ?
C29 H29A 0.9800 . ?
C29 H29B 0.9800 . ?
C29 H29C 0.9800 . ?
C30 H30A 0.9900 . ?
C30 H30B 0.9900 . ?
C30 C31 1.521(3) . ?
C31 C32 1.385(3) . ?
C31 C36 1.386(3) . ?
C32 H32 0.9500 . ?
C32 C33 1.396(3) . ?
C33 C34 1.394(3) . ?
C34 C35 1.382(3) . ?
C34 C41 1.519(3) . ?
C35 H35 0.9500 . ?
C35 C36 1.398(3) . ?
C37 H37A 0.9900 . ?
C37 H37B 0.9900 . ?
C37 C38 1.504(3) . ?
C38 H38A 0.9800 . ?
C38 H38B 0.9800 . ?
C38 H38C 0.9800 . ?
C39 H39A 0.9900 . ?
C39 H39B 0.9900 . ?
C39 C40 1.492(3) . ?
C40 H40A 0.9800 . ?
C40 H40B 0.9800 . ?
C40 H40C 0.9800 . ?
C41 H41A 0.9900 . ?
C41 H41B 0.9900 . ?
C41 C42 1.517(3) . ?
C42 C43 1.387(3) . ?
C42 C47 1.394(3) . ?
C43 H43 0.9500 . ?
C43 C44 1.388(3) . ?
C44 C45 1.383(3) . ?
C45 C46 1.397(3) . ?
C46 H46 0.9500 . ?
C46 C47 1.394(3) . ?
C48 H48A 0.9900 . ?
C48 H48B 0.9900 . ?
C48 C49 1.511(3) . ?
C49 H49A 0.9800 . ?
C49 H49B 0.9800 . ?
C49 H49C 0.9800 . ?
C50 H50A 0.9900 . ?
C50 H50B 0.9900 . ?
C50 C51 1.514(4) . ?
C51 H51A 0.9800 . ?
C51 H51B 0.9800 . ?
C51 H51C 0.9800 . ?
N1 C52 1.133(4) . ?
C52 C53 1.425(5) . ?
C53 H53A 0.9800 . ?
C53 H53B 0.9800 . ?
C53 H53C 0.9800 . ?
